data_7701638
loop_
_publ_author_name
'Hay, Moya A.'
'Sarkar, Arup'
'Marriott, Katie E. R.'
'Wilson, Claire'
'Rajaraman, Gopalan'
'Murrie, Mark'

_publ_section_title
;
 Investigation of the magnetic anisotropy in a series of trigonal
 bipyramidal Mn(ii) complexes.
;
_journal_issue 41
_journal_name_full 'Dalton transactions (Cambridge, England : 2003)'
_journal_page_first 15480
_journal_page_last 15486
_journal_paper_doi 10.1039/c9dt02187f
_journal_volume 48
_journal_year 2019
_chemical_formula_moiety 'C14 H30 Cl3 Mn N4, Cl O4'
_chemical_formula_sum 'C14 H30 Cl4 Mn N4 O4'
_chemical_formula_weight 515.16
_space_group_crystal_system orthorhombic
_space_group_IT_number 29
_space_group_name_Hall 'P 2c -2ac'
_space_group_name_H-M_alt 'P c a 21'
_atom_sites_solution_hydrogens geom
_atom_sites_solution_primary iterative
_audit_creation_date 2016-05-17
_audit_creation_method
;
Olex2 1.2
(compiled 2016.02.19 svn.r3266 for OlexSys, GUI svn.r5155)
;
_audit_update_record
;
2018-11-23 deposited with the CCDC.	2019-06-27 downloaded from the CCDC.
;
_cell_angle_alpha 90
_cell_angle_beta 90
_cell_angle_gamma 90
_cell_formula_units_Z 4
_cell_length_a 12.568(2)
_cell_length_b 12.844(2)
_cell_length_c 13.236(2)
_cell_measurement_reflns_used 5248
_cell_measurement_temperature 100(2)
_cell_measurement_theta_max 25.78
_cell_measurement_theta_min 2.27
_cell_volume 2136.6(6)
_computing_cell_refinement 'SAINT v8.34A (Bruker, 2013)'
_computing_data_reduction 'SAINT v8.34A (Bruker, 2013)'
_computing_molecular_graphics 'Olex2 (Dolomanov et al., 2009)'
_computing_publication_material 'Olex2 (Dolomanov et al., 2009)'
_computing_structure_refinement 'ShelXL (Sheldrick, 2015)'
_computing_structure_solution
;
Superflip (Palatinus & Chapuis, 2007;Palatinus & van der Lee, 2008;
Palatinus et al., 2012)
;
_diffrn_ambient_temperature 100(2)
_diffrn_measured_fraction_theta_full 0.999
_diffrn_measured_fraction_theta_max 0.986
_diffrn_measurement_device_type 'Bruker APEX-II CCD'
_diffrn_measurement_method '\f and \w scans'
_diffrn_radiation_type MoK\a
_diffrn_radiation_wavelength 0.71075
_diffrn_reflns_av_R_equivalents 0.0887
_diffrn_reflns_av_unetI/netI 0.0878
_diffrn_reflns_Laue_measured_fraction_full 0.999
_diffrn_reflns_Laue_measured_fraction_max 0.986
_diffrn_reflns_limit_h_max 10
_diffrn_reflns_limit_h_min -15
_diffrn_reflns_limit_k_max 11
_diffrn_reflns_limit_k_min -15
_diffrn_reflns_limit_l_max 15
_diffrn_reflns_limit_l_min -16
_diffrn_reflns_number 16675
_diffrn_reflns_point_group_measured_fraction_full 0.999
_diffrn_reflns_point_group_measured_fraction_max 0.986
_diffrn_reflns_theta_full 25.242
_diffrn_reflns_theta_max 25.838
_diffrn_reflns_theta_min 1.586
_diffrn_standards_number 0
_exptl_absorpt_coefficient_mu 1.146
_exptl_absorpt_correction_T_max 1.0000
_exptl_absorpt_correction_T_min 0.7675
_exptl_absorpt_correction_type multi-scan
_exptl_absorpt_process_details
;
SADABS-2012/1 (Bruker,2012) was used for absorption correction.
wR2(int) was 0.1228 before and 0.1000 after correction.
The Ratio of minimum to maximum transmission is 0.7675.
The \l/2 correction factor is 0.0015.
;
_exptl_crystal_colour yellow
_exptl_crystal_colour_primary yellow
_exptl_crystal_density_diffrn 1.601
_exptl_crystal_description needle
_exptl_crystal_F_000 1068
_exptl_crystal_size_max 0.5
_exptl_crystal_size_mid 0.1
_exptl_crystal_size_min 0.1
_refine_diff_density_max 0.758
_refine_diff_density_min -0.572
_refine_diff_density_rms 0.130
_refine_ls_abs_structure_details
;
 Refined as an inversion twin.
;
_refine_ls_abs_structure_Flack 0.03(5)
_refine_ls_extinction_method none
_refine_ls_goodness_of_fit_ref 1.152
_refine_ls_hydrogen_treatment constr
_refine_ls_matrix_type full
_refine_ls_number_parameters 247
_refine_ls_number_reflns 4029
_refine_ls_number_restraints 1
_refine_ls_restrained_S_all 1.152
_refine_ls_R_factor_all 0.0731
_refine_ls_R_factor_gt 0.0531
_refine_ls_shift/su_max 0.000
_refine_ls_shift/su_mean 0.000
_refine_ls_structure_factor_coef Fsqd
_refine_ls_weighting_details 'w=1/[\s^2^(Fo^2^)+(0.0274P)^2^+1.0300P] where P=(Fo^2^+2Fc^2^)/3'
_refine_ls_weighting_scheme calc
_refine_ls_wR_factor_gt 0.0976
_refine_ls_wR_factor_ref 0.1044
_reflns_Friedel_coverage 0.908
_reflns_Friedel_fraction_full 0.999
_reflns_Friedel_fraction_max 0.985
_reflns_number_gt 3340
_reflns_number_total 4029
_reflns_threshold_expression 'I > 2\s(I)'
_cod_data_source_file c9dt02187f2.cif
_cod_data_source_block complex2
_cod_original_cell_volume 2136.6(7)
_cod_database_code 7701638
_shelx_space_group_comment
;
The symmetry employed for this shelxl refinement is uniquely defined
by the following loop, which should always be used as a source of
symmetry information in preference to the above space-group names.
They are only intended as comments.
;
_olex2_refinement_description
;
1. Twinned data refinement
 Scales: 0.97(5) 0.03(5)
2. Fixed Uiso
 At 1.2 times of:
  All C(H,H) groups
 At 1.5 times of:
  All C(H,H,H) groups
3.a Secondary CH2 refined with riding coordinates:
 C11(H11A,H11B), C8(H8A,H8B), C13(H13A,H13B), C6(H6A,H6B), C4(H4A,H4B),
 C12(H12A,H12B), C2(H2A,H2B), C1(H1A,H1B), C10(H10A,H10B), C3(H3A,H3B), C5(H5A,
 H5B), C9(H9A,H9B)
3.b Idealised Me refined as rotating group:
 C7(H7A,H7B,H7C), C14(H14A,H14B,H14C)
;
_shelx_shelxl_version_number 2014/7
_olex2_submission_special_instructions 'No special instructions were received'

loop_
_space_group_symop_operation_xyz
'x, y, z'
'-x, -y, z+1/2'
'-x+1/2, y, z+1/2'
'x+1/2, -y, z'

loop_
_atom_site_label
_atom_site_type_symbol
_atom_site_fract_x
_atom_site_fract_y
_atom_site_fract_z
_atom_site_U_iso_or_equiv
_atom_site_adp_type
_atom_site_occupancy
_atom_site_site_symmetry_order
_atom_site_calc_flag
_atom_site_refinement_flags_posn
Mn1 Mn 0.46196(7) 0.74552(8) 0.57787(9) 0.0110(3) Uani 1 1 d .
Cl2 Cl 0.56262(15) 0.80676(15) 0.71904(16) 0.0187(4) Uani 1 1 d .
Cl4 Cl 0.46816(14) 0.26972(13) 0.55801(13) 0.0124(4) Uani 1 1 d .
Cl3 Cl 0.30606(14) 0.83502(14) 0.52368(16) 0.0189(5) Uani 1 1 d .
Cl1 Cl 0.52442(14) 0.59420(14) 0.49170(14) 0.0179(4) Uani 1 1 d .
O4 O 0.3700(4) 0.3265(4) 0.5567(4) 0.0270(14) Uani 1 1 d .
O1 O 0.5381(4) 0.3082(5) 0.4819(5) 0.0317(15) Uani 1 1 d .
O3 O 0.4455(4) 0.1625(4) 0.5418(4) 0.0288(15) Uani 1 1 d .
N2 N 0.6730(5) 0.9599(5) 0.3420(5) 0.0134(14) Uani 1 1 d .
N3 N 0.3530(5) 0.6356(5) 0.6805(5) 0.0124(14) Uani 1 1 d .
O2 O 0.5160(4) 0.2822(5) 0.6557(5) 0.0260(15) Uani 1 1 d .
N4 N 0.2431(5) 0.5100(4) 0.7915(4) 0.0113(14) Uani 1 1 d .
C7 C 0.7370(7) 1.0252(6) 0.2706(6) 0.021(2) Uani 1 1 d .
H7A H 0.7823 1.0729 0.3092 0.032 Uiso 1 1 calc GR
H7B H 0.6890 1.0655 0.2273 0.032 Uiso 1 1 calc GR
H7C H 0.7817 0.9801 0.2286 0.032 Uiso 1 1 calc GR
C11 C 0.2603(6) 0.6122(6) 0.8443(6) 0.0167(18) Uani 1 1 d .
H11A H 0.3106 0.6030 0.9012 0.020 Uiso 1 1 calc R
H11B H 0.1920 0.6383 0.8718 0.020 Uiso 1 1 calc R
C14 C 0.1817(6) 0.4365(6) 0.8568(6) 0.0151(18) Uani 1 1 d .
H14A H 0.2230 0.4206 0.9177 0.023 Uiso 1 1 calc GR
H14B H 0.1678 0.3721 0.8195 0.023 Uiso 1 1 calc GR
H14C H 0.1140 0.4687 0.8762 0.023 Uiso 1 1 calc GR
C8 C 0.2645(6) 0.5877(6) 0.6220(6) 0.0131(17) Uani 1 1 d .
H8A H 0.2939 0.5379 0.5722 0.016 Uiso 1 1 calc R
H8B H 0.2257 0.6425 0.5846 0.016 Uiso 1 1 calc R
C13 C 0.3497(6) 0.4645(6) 0.7669(6) 0.0142(18) Uani 1 1 d .
H13A H 0.3417 0.4066 0.7182 0.017 Uiso 1 1 calc R
H13B H 0.3835 0.4369 0.8290 0.017 Uiso 1 1 calc R
N1 N 0.5648(4) 0.8479(5) 0.4653(5) 0.0116(14) Uani 1 1 d .
C6 C 0.7455(6) 0.9040(6) 0.4158(6) 0.0143(17) Uani 1 1 d .
H6A H 0.7781 0.9548 0.4628 0.017 Uiso 1 1 calc R
H6B H 0.8031 0.8679 0.3788 0.017 Uiso 1 1 calc R
C4 C 0.6102(6) 0.8798(6) 0.2854(6) 0.0187(19) Uani 1 1 d .
H4A H 0.6585 0.8266 0.2567 0.022 Uiso 1 1 calc R
H4B H 0.5708 0.9130 0.2292 0.022 Uiso 1 1 calc R
C12 C 0.4187(6) 0.5504(6) 0.7213(7) 0.0190(18) Uani 1 1 d .
H12A H 0.4670 0.5784 0.7738 0.023 Uiso 1 1 calc R
H12B H 0.4630 0.5209 0.6665 0.023 Uiso 1 1 calc R
C2 C 0.5968(6) 1.0273(6) 0.4009(6) 0.0137(17) Uani 1 1 d .
H2A H 0.5394 1.0531 0.3562 0.016 Uiso 1 1 calc R
H2B H 0.6347 1.0881 0.4297 0.016 Uiso 1 1 calc R
C1 C 0.5497(5) 0.9601(6) 0.4863(6) 0.0133(17) Uani 1 1 d .
H1A H 0.5846 0.9781 0.5510 0.016 Uiso 1 1 calc R
H1B H 0.4727 0.9752 0.4931 0.016 Uiso 1 1 calc R
C10 C 0.3057(6) 0.6906(6) 0.7677(6) 0.0176(19) Uani 1 1 d .
H10A H 0.2482 0.7372 0.7439 0.021 Uiso 1 1 calc R
H10B H 0.3606 0.7340 0.8009 0.021 Uiso 1 1 calc R
C3 C 0.5324(6) 0.8292(6) 0.3590(5) 0.0126(17) Uani 1 1 d .
H3A H 0.4603 0.8579 0.3479 0.015 Uiso 1 1 calc R
H3B H 0.5296 0.7533 0.3462 0.015 Uiso 1 1 calc R
C5 C 0.6794(5) 0.8256(6) 0.4744(6) 0.0138(17) Uani 1 1 d .
H5A H 0.6940 0.7547 0.4485 0.017 Uiso 1 1 calc R
H5B H 0.7001 0.8275 0.5465 0.017 Uiso 1 1 calc R
C9 C 0.1874(6) 0.5307(6) 0.6929(6) 0.0155(18) Uani 1 1 d .
H9A H 0.1234 0.5740 0.7046 0.019 Uiso 1 1 calc R
H9B H 0.1646 0.4642 0.6619 0.019 Uiso 1 1 calc R

loop_
_atom_site_aniso_label
_atom_site_aniso_U_11
_atom_site_aniso_U_22
_atom_site_aniso_U_33
_atom_site_aniso_U_23
_atom_site_aniso_U_13
_atom_site_aniso_U_12
Mn1 0.0128(5) 0.0084(6) 0.0120(6) 0.0001(5) -0.0003(6) -0.0004(5)
Cl2 0.0200(10) 0.0219(11) 0.0144(10) -0.0011(9) -0.0012(8) -0.0076(8)
Cl4 0.0174(9) 0.0072(9) 0.0127(11) -0.0006(8) -0.0001(8) -0.0017(7)
Cl3 0.0149(9) 0.0142(10) 0.0277(11) 0.0092(9) -0.0002(8) 0.0003(8)
Cl1 0.0260(10) 0.0105(10) 0.0173(11) -0.0014(8) 0.0069(9) -0.0010(8)
O4 0.025(3) 0.024(3) 0.032(4) -0.001(3) -0.006(3) 0.005(2)
O1 0.035(3) 0.035(4) 0.026(4) 0.002(3) 0.013(3) -0.011(3)
O3 0.038(3) 0.019(3) 0.029(4) -0.005(3) -0.002(3) 0.002(3)
N2 0.017(3) 0.008(3) 0.015(4) 0.001(3) 0.002(3) -0.001(3)
N3 0.011(3) 0.012(3) 0.014(4) 0.000(3) 0.001(3) 0.000(3)
O2 0.026(3) 0.031(4) 0.021(3) -0.001(3) -0.009(3) -0.011(3)
N4 0.011(3) 0.009(3) 0.014(4) 0.001(3) 0.000(3) 0.004(3)
C7 0.023(4) 0.018(5) 0.022(5) 0.006(4) 0.004(4) -0.001(4)
C11 0.022(4) 0.013(4) 0.015(5) -0.008(3) 0.005(4) -0.009(3)
C14 0.018(4) 0.008(5) 0.020(5) 0.004(3) 0.004(4) -0.002(3)
C8 0.017(4) 0.007(4) 0.015(4) 0.002(3) -0.006(3) 0.000(3)
C13 0.018(4) 0.010(4) 0.015(4) 0.002(3) -0.001(3) 0.005(3)
N1 0.014(3) 0.009(3) 0.012(4) 0.000(3) -0.003(3) 0.004(3)
C6 0.011(4) 0.013(4) 0.020(4) 0.008(4) -0.002(3) 0.002(3)
C4 0.025(5) 0.020(5) 0.011(4) -0.003(4) -0.004(4) -0.001(4)
C12 0.011(4) 0.028(5) 0.017(4) 0.004(4) -0.001(4) 0.003(3)
C2 0.014(4) 0.008(4) 0.020(4) 0.003(3) -0.007(3) -0.001(3)
C1 0.012(4) 0.008(4) 0.020(4) -0.005(3) -0.001(3) 0.000(3)
C10 0.024(4) 0.014(5) 0.015(4) -0.005(4) 0.005(3) -0.006(3)
C3 0.018(4) 0.008(4) 0.012(4) -0.003(3) -0.003(3) -0.002(3)
C5 0.014(4) 0.010(4) 0.018(4) 0.003(3) 0.002(3) 0.003(3)
C9 0.013(4) 0.013(4) 0.021(5) -0.002(4) -0.008(3) -0.006(3)

loop_
_atom_type_symbol
_atom_type_description
_atom_type_scat_dispersion_real
_atom_type_scat_dispersion_imag
_atom_type_scat_source
C C 0.0033 0.0016 'International Tables Vol C Tables 4.2.6.8 and 6.1.1.4'
H H 0.0000 0.0000 'International Tables Vol C Tables 4.2.6.8 and 6.1.1.4'
Cl Cl 0.1484 0.1585 'International Tables Vol C Tables 4.2.6.8 and 6.1.1.4'
Mn Mn 0.3368 0.7283 'International Tables Vol C Tables 4.2.6.8 and 6.1.1.4'
N N 0.0061 0.0033 'International Tables Vol C Tables 4.2.6.8 and 6.1.1.4'
O O 0.0106 0.0060 'International Tables Vol C Tables 4.2.6.8 and 6.1.1.4'

loop_
_geom_angle_atom_site_label_1
_geom_angle_atom_site_label_2
_geom_angle_atom_site_label_3
_geom_angle
Cl2 Mn1 N3 93.06(16)
Cl3 Mn1 Cl2 120.80(9)
Cl3 Mn1 Cl1 121.31(9)
Cl3 Mn1 N3 89.14(15)
Cl1 Mn1 Cl2 117.88(8)
Cl1 Mn1 N3 88.80(15)
N1 Mn1 Cl2 91.17(16)
N1 Mn1 Cl3 89.50(15)
N1 Mn1 Cl1 88.41(16)
N1 Mn1 N3 175.7(2)
O4 Cl4 O2 108.3(4)
O1 Cl4 O4 110.2(3)
O1 Cl4 O2 109.8(3)
O3 Cl4 O4 108.6(3)
O3 Cl4 O1 110.7(4)
O3 Cl4 O2 109.2(3)
C7 N2 C6 110.4(6)
C7 N2 C2 110.2(6)
C4 N2 C7 110.7(6)
C4 N2 C6 108.3(6)
C4 N2 C2 108.5(6)
C2 N2 C6 108.6(5)
C8 N3 Mn1 112.1(4)
C12 N3 Mn1 109.0(4)
C12 N3 C8 107.6(6)
C12 N3 C10 107.2(6)
C10 N3 Mn1 113.0(4)
C10 N3 C8 107.6(6)
C11 N4 C9 108.4(6)
C14 N4 C11 110.8(6)
C14 N4 C13 110.0(5)
C14 N4 C9 111.9(6)
C13 N4 C11 108.2(6)
C13 N4 C9 107.3(6)
N2 C7 H7A 109.5
N2 C7 H7B 109.5
N2 C7 H7C 109.5
H7A C7 H7B 109.5
H7A C7 H7C 109.5
H7B C7 H7C 109.5
N4 C11 H11A 110.0
N4 C11 H11B 110.0
N4 C11 C10 108.5(6)
H11A C11 H11B 108.4
C10 C11 H11A 110.0
C10 C11 H11B 110.0
N4 C14 H14A 109.5
N4 C14 H14B 109.5
N4 C14 H14C 109.5
H14A C14 H14B 109.5
H14A C14 H14C 109.5
H14B C14 H14C 109.5
N3 C8 H8A 109.5
N3 C8 H8B 109.5
N3 C8 C9 110.6(6)
H8A C8 H8B 108.1
C9 C8 H8A 109.5
C9 C8 H8B 109.5
N4 C13 H13A 110.1
N4 C13 H13B 110.1
N4 C13 C12 108.2(6)
H13A C13 H13B 108.4
C12 C13 H13A 110.1
C12 C13 H13B 110.1
C1 N1 Mn1 110.6(4)
C1 N1 C3 107.5(6)
C3 N1 Mn1 110.9(4)
C5 N1 Mn1 111.9(4)
C5 N1 C1 107.5(5)
C5 N1 C3 108.3(6)
N2 C6 H6A 110.0
N2 C6 H6B 110.0
N2 C6 C5 108.4(5)
H6A C6 H6B 108.4
C5 C6 H6A 110.0
C5 C6 H6B 110.0
N2 C4 H4A 110.1
N2 C4 H4B 110.1
N2 C4 C3 108.1(6)
H4A C4 H4B 108.4
C3 C4 H4A 110.1
C3 C4 H4B 110.1
N3 C12 C13 111.3(6)
N3 C12 H12A 109.4
N3 C12 H12B 109.4
C13 C12 H12A 109.4
C13 C12 H12B 109.4
H12A C12 H12B 108.0
N2 C2 H2A 110.2
N2 C2 H2B 110.2
N2 C2 C1 107.6(6)
H2A C2 H2B 108.5
C1 C2 H2A 110.2
C1 C2 H2B 110.2
N1 C1 C2 111.0(6)
N1 C1 H1A 109.4
N1 C1 H1B 109.4
C2 C1 H1A 109.4
C2 C1 H1B 109.4
H1A C1 H1B 108.0
N3 C10 C11 110.5(6)
N3 C10 H10A 109.5
N3 C10 H10B 109.5
C11 C10 H10A 109.5
C11 C10 H10B 109.5
H10A C10 H10B 108.1
N1 C3 C4 111.1(6)
N1 C3 H3A 109.4
N1 C3 H3B 109.4
C4 C3 H3A 109.4
C4 C3 H3B 109.4
H3A C3 H3B 108.0
N1 C5 C6 111.3(6)
N1 C5 H5A 109.4
N1 C5 H5B 109.4
C6 C5 H5A 109.4
C6 C5 H5B 109.4
H5A C5 H5B 108.0
N4 C9 C8 108.7(6)
N4 C9 H9A 109.9
N4 C9 H9B 109.9
C8 C9 H9A 109.9
C8 C9 H9B 109.9
H9A C9 H9B 108.3

loop_
_geom_bond_atom_site_label_1
_geom_bond_atom_site_label_2
_geom_bond_distance
Mn1 Cl2 2.390(2)
Mn1 Cl3 2.382(2)
Mn1 Cl1 2.386(2)
Mn1 N3 2.391(6)
Mn1 N1 2.371(6)
Cl4 O4 1.434(5)
Cl4 O1 1.425(6)
Cl4 O3 1.422(6)
Cl4 O2 1.435(6)
N2 C7 1.498(10)
N2 C6 1.516(9)
N2 C4 1.497(10)
N2 C2 1.509(9)
N3 C8 1.488(9)
N3 C12 1.473(9)
N3 C10 1.478(9)
N4 C11 1.503(9)
N4 C14 1.495(9)
N4 C13 1.498(9)
N4 C9 1.505(9)
C7 H7A 0.9800
C7 H7B 0.9800
C7 H7C 0.9800
C11 H11A 0.9900
C11 H11B 0.9900
C11 C10 1.540(10)
C14 H14A 0.9800
C14 H14B 0.9800
C14 H14C 0.9800
C8 H8A 0.9900
C8 H8B 0.9900
C8 C9 1.534(10)
C13 H13A 0.9900
C13 H13B 0.9900
C13 C12 1.528(10)
N1 C1 1.479(9)
N1 C3 1.483(9)
N1 C5 1.474(8)
C6 H6A 0.9900
C6 H6B 0.9900
C6 C5 1.519(10)
C4 H4A 0.9900
C4 H4B 0.9900
C4 C3 1.527(10)
C12 H12A 0.9900
C12 H12B 0.9900
C2 H2A 0.9900
C2 H2B 0.9900
C2 C1 1.540(11)
C1 H1A 0.9900
C1 H1B 0.9900
C10 H10A 0.9900
C10 H10B 0.9900
C3 H3A 0.9900
C3 H3B 0.9900
C5 H5A 0.9900
C5 H5B 0.9900
C9 H9A 0.9900
C9 H9B 0.9900

loop_
_geom_torsion_atom_site_label_1
_geom_torsion_atom_site_label_2
_geom_torsion_atom_site_label_3
_geom_torsion_atom_site_label_4
_geom_torsion
Mn1 N3 C8 C9 -171.9(5)
Mn1 N3 C12 C13 -166.9(5)
Mn1 N3 C10 C11 -166.0(5)
Mn1 N1 C1 C2 -168.2(4)
Mn1 N1 C3 C4 -170.1(5)
Mn1 N1 C5 C6 -170.1(5)
N2 C6 C5 N1 -16.8(8)
N2 C4 C3 N1 -18.2(8)
N2 C2 C1 N1 -18.1(8)
N3 C8 C9 N4 -19.0(8)
N4 C11 C10 N3 -19.9(9)
N4 C13 C12 N3 -21.2(9)
C7 N2 C6 C5 -170.6(6)
C7 N2 C4 C3 -170.0(6)
C7 N2 C2 C1 -169.2(6)
C11 N4 C13 C12 -46.1(7)
C11 N4 C9 C8 68.9(8)
C14 N4 C11 C10 -170.1(6)
C14 N4 C13 C12 -167.3(6)
C14 N4 C9 C8 -168.6(6)
C8 N3 C12 C13 -45.1(9)
C8 N3 C10 C11 69.6(8)
C13 N4 C11 C10 69.3(7)
C13 N4 C9 C8 -47.9(7)
C6 N2 C4 C3 68.8(7)
C6 N2 C2 C1 -48.1(7)
C4 N2 C6 C5 -49.3(8)
C4 N2 C2 C1 69.5(7)
C12 N3 C8 C9 68.3(8)
C12 N3 C10 C11 -45.9(8)
C2 N2 C6 C5 68.4(7)
C2 N2 C4 C3 -49.0(7)
C1 N1 C3 C4 68.8(7)
C1 N1 C5 C6 -48.5(8)
C10 N3 C8 C9 -46.9(8)
C10 N3 C12 C13 70.4(8)
C3 N1 C1 C2 -47.0(7)
C3 N1 C5 C6 67.4(8)
C5 N1 C1 C2 69.4(7)
C5 N1 C3 C4 -47.0(8)
C9 N4 C11 C10 -46.8(8)
C9 N4 C13 C12 70.7(7)

loop_
_twin_individual_id
_twin_individual_mass_fraction_refined
1 0.97(5)
2 0.03(5)
